data_2009367
loop_
_publ_author_name
'Thiel, James'
'Bu, Xianhui'
'Coppens, Philip'

_publ_section_title
;
 Structure of (BEDT-TTF)~4~[Hg~2~Br~6~].THF
;
_journal_issue 1
_journal_name_full 'Acta Crystallographica Section C'
_journal_page_first 23
_journal_page_last 25
_journal_paper_doi 10.1107/S0108270193006912
_journal_volume 50
_journal_year 1994
_chemical_formula_moiety
;
2(C10 H8 S8) +, (Hg Br3) -, 1/2(C4 H8 O1)
;
_chemical_formula_sum 'C44 H40 Br6 Hg2 O S32'
_chemical_formula_weight 2491.3
_chemical_name_systematic ?
_space_group_IT_number 14
_symmetry_cell_setting monoclinic
_symmetry_space_group_name_Hall '-P 2ybc'
_symmetry_space_group_name_H-M 'P 1 21/c 1'
_cell_angle_alpha 90.00(2)
_cell_angle_beta 91.680(10)
_cell_angle_gamma 90.020(10)
_cell_formula_units_Z 2
_cell_length_a 17.080(2)
_cell_length_b 13.467(3)
_cell_length_c 15.991(4)
_cell_measurement_reflns_used 25
_cell_measurement_temperature 293
_cell_measurement_theta_max 19
_cell_measurement_theta_min 17
_cell_volume 3676.6(13)
_computing_data_collection 'Enraf-Nonius CAD-4 software'
_computing_data_reduction 'Structure Determination Package (Enraf-Nonius, 1985)'
_computing_molecular_graphics 'Nicolet X-ray products'
_computing_publication_material 'Structure Determination Package'
_computing_structure_refinement 'Structure Determination Package'
_computing_structure_solution 'Structure Determination Package'
_diffrn_ambient_temperature 293
_diffrn_measurement_device 'Enraf Nonius CAD4 diffractometer'
_diffrn_measurement_method \q/2\q
_diffrn_radiation_monochromator graphite
_diffrn_radiation_source 'Mo Tube'
_diffrn_radiation_type MoK\a
_diffrn_radiation_wavelength 0.71073
_diffrn_reflns_av_R_equivalents 0.019
_diffrn_reflns_limit_h_max 20
_diffrn_reflns_limit_h_min -20
_diffrn_reflns_limit_k_max 16
_diffrn_reflns_limit_k_min 0
_diffrn_reflns_limit_l_max 19
_diffrn_reflns_limit_l_min 0
_diffrn_reflns_number 6699
_diffrn_reflns_theta_max 25
_diffrn_reflns_theta_min 2
_diffrn_standards_decay_% -4.8
_diffrn_standards_interval_time 300
_diffrn_standards_number 3
_exptl_absorpt_coefficient_mu 8.31
_exptl_absorpt_correction_T_max .69
_exptl_absorpt_correction_T_min .13
_exptl_absorpt_correction_type integration
_exptl_crystal_colour black
_exptl_crystal_density_diffrn 2.25
_exptl_crystal_description plate
_exptl_crystal_F_000 2388
_exptl_crystal_size_max 0.38
_exptl_crystal_size_mid 0.32
_exptl_crystal_size_min 0.04
_refine_diff_density_max 1.9
_refine_diff_density_min -1.2
_refine_ls_abs_structure_details
;
;
_refine_ls_goodness_of_fit_obs 2.87
_refine_ls_hydrogen_treatment noref
_refine_ls_matrix_type full
_refine_ls_number_constraints 0
_refine_ls_number_parameters 331
_refine_ls_number_reflns 3575
_refine_ls_number_restraints 0
_refine_ls_R_factor_obs 0.049
_refine_ls_shift/esd_max 0.00
_refine_ls_structure_factor_coef F
_refine_ls_weighting_scheme
;
     w = 1/\s^2^(F);
     \s(F) = \s(F^2^)/2F;
     \s(F^2^) = [\s^2^~counting~ + (0.02|F|^2^)^2^]^1/2^
;
_refine_ls_wR_factor_obs 0.053
_reflns_number_observed 3724
_reflns_number_total 6699
_reflns_observed_criterion >3sigma(I)
_cod_data_source_file cr1027.cif
_cod_data_source_block cr1027a
_cod_depositor_comments
;
 Changing the _atom_site_occupancy data item value from '?' to '1'
 for all fully occupied atom sites.

 Antanas Vaitkus,
 2017-02-13
;
_cod_original_cell_volume 3677(2)
_cod_original_sg_symbol_H-M 'P 21/c'
_cod_original_formula_sum 'C44 H40 Br6 Hg2 O1 S32'
_cod_database_code 2009367

loop_
_symmetry_equiv_pos_as_xyz
x,y,z
-x,-y,-z
-x,1/2+y,1/2-z
x,1/2-y,1/2+z

loop_
_atom_site_aniso_label
_atom_site_aniso_U_11
_atom_site_aniso_U_22
_atom_site_aniso_U_33
_atom_site_aniso_U_12
_atom_site_aniso_U_13
_atom_site_aniso_U_23
_atom_site_aniso_type_symbol
Hg 0.0480(3) 0.0523(3) 0.0530(3) 0.0024(4) 0.0112(2) 0.0041(3) ?
Br1 0.0304(7) 0.0430(8) 0.0650(7) 0.0031(7) 0.0095(6) 0.0067(6) ?
Br2 0.0850(10) 0.0541(9) 0.0644(8) -0.0035(9) 0.0077(8) -0.0114(7) ?
Br3 0.0710(10) 0.0710(10) 0.0581(7) 0.0144(9) 0.0147(7) 0.0235(7) ?
S1b 0.031(2) 0.033(2) 0.085(2) -0.002(2) 0.012(2) 0.006(2) ?
S1a 0.031(2) 0.032(2) 0.074(2) -0.001(2) 0.012(2) 0.006(2) ?
S2b 0.033(2) 0.029(2) 0.085(2) -0.001(2) 0.016(2) 0.003(2) ?
S2a 0.032(2) 0.028(2) 0.083(2) -0.003(2) 0.016(2) 0.000(2) ?
S3a 0.038(2) 0.030(2) 0.082(2) -0.003(2) 0.015(2) 0.003(2) ?
S3b 0.033(2) 0.030(2) 0.086(2) -0.006(2) 0.014(2) 0.004(2) ?
S4b 0.034(2) 0.029(2) 0.087(2) -0.004(2) 0.018(2) 0.001(2) ?
S4a 0.033(2) 0.030(2) 0.084(2) -0.001(2) 0.018(2) 0.001(2) ?
S5a 0.033(2) 0.048(2) 0.096(2) -0.011(2) 0.023(2) -0.010(2) ?
S5b 0.032(2) 0.044(2) 0.093(2) -0.006(2) 0.017(2) -0.001(2) ?
S6a 0.047(2) 0.039(2) 0.091(2) 0.010(2) 0.028(2) 0.009(2) ?
S6b 0.044(2) 0.037(2) 0.085(2) 0.001(2) 0.019(2) -0.003(2) ?
S7a 0.061(2) 0.031(2) 0.089(2) 0.005(2) 0.018(2) -0.004(2) ?
S7b 0.050(2) 0.030(2) 0.108(2) -0.001(2) 0.023(2) -0.004(2) ?
S8b 0.039(2) 0.039(2) 0.082(2) 0.000(2) 0.023(2) 0.012(2) ?
S8a 0.044(2) 0.045(2) 0.082(2) 0.009(2) 0.028(2) 0.013(2) ?
C1a 0.031(7) 0.030(7) 0.058(6) -0.004(7) 0.008(5) 0.000(6) ?
C1b 0.034(7) 0.028(7) 0.062(7) -0.002(7) 0.006(6) 0.005(6) ?
C2b 0.025(7) 0.039(8) 0.059(7) -0.006(7) -0.001(6) 0.005(6) ?
C2a 0.034(7) 0.030(7) 0.056(6) 0.000(7) 0.006(6) 0.001(6) ?
C3b 0.030(7) 0.045(8) 0.046(6) -0.004(7) -0.002(5) 0.002(6) ?
C3a 0.021(6) 0.040(7) 0.049(6) -0.004(7) 0.005(5) -0.001(6) ?
C4b 0.022(6) 0.026(7) 0.062(7) -0.002(6) 0.009(6) 0.000(6) ?
C4a 0.024(7) 0.035(7) 0.062(7) 0.003(6) 0.006(6) -0.002(6) ?
C5b 0.018(6) 0.038(7) 0.058(7) -0.005(6) 0.005(5) -0.004(6) ?
C5a 0.033(7) 0.037(7) 0.050(6) 0.001(7) 0.008(6) 0.004(6) ?
C6b 0.026(7) 0.020(7) 0.057(6) 0.003(6) 0.002(5) 0.001(5) ?
C6a 0.029(7) 0.025(7) 0.052(6) 0.006(6) 0.003(5) 0.002(5) ?

loop_
_atom_site_label
_atom_site_fract_x
_atom_site_fract_y
_atom_site_fract_z
_atom_site_U_iso_or_equiv
_atom_site_thermal_displace_type
_atom_site_calc_flag
_atom_site_calc_attached_atom
_atom_site_occupancy
Hg -0.00013(3) 0.14487(5) 0.47726(3) 0.05090(10) Uani ? ? 1
Br1 -0.11334(8) -0.00260(10) 0.49248(8) 0.0460(4) Uani ? ? 1
Br2 -0.01180(10) 0.24430(10) 0.60788(9) 0.0679(5) Uani ? ? 1
Br3 0.00560(10) 0.19140(10) 0.32679(8) 0.0666(5) Uani ? ? 1
S1b 0.6503(2) 0.7164(3) 0.8163(2) 0.0490(10) Uani ? ? 1
S1a 0.6387(2) 0.2173(3) 0.7916(2) 0.0453(9) Uani ? ? 1
S2b 0.6056(2) 0.5092(3) 0.8315(2) 0.0490(10) Uani ? ? 1
S2a 0.5981(2) 0.0087(2) 0.8191(2) 0.0470(10) Uani ? ? 1
S3a 0.4699(2) 0.2830(3) 0.8642(2) 0.0500(10) Uani ? ? 1
S3b 0.4857(2) 0.7840(3) 0.8893(2) 0.0500(10) Uani ? ? 1
S4b 0.4389(2) 0.5773(3) 0.9041(2) 0.0500(10) Uani ? ? 1
S4a 0.4314(2) 0.0734(3) 0.8883(2) 0.0490(10) Uani ? ? 1
S5a 0.8080(2) 0.1800(3) 0.7730(2) 0.0590(10) Uani ? ? 1
S5b 0.8149(2) 0.6796(3) 0.7809(2) 0.0560(10) Uani ? ? 1
S6a 0.7617(2) -0.0636(3) 0.8013(2) 0.0580(10) Uani ? ? 1
S6b 0.7605(2) 0.4291(3) 0.7903(2) 0.0550(10) Uani ? ? 1
S7a 0.3283(2) 0.3557(3) 0.9509(2) 0.0600(10) Uani ? ? 1
S7b 0.3433(2) 0.8637(3) 0.9671(2) 0.0620(10) Uani ? ? 1
S8b 0.2897(2) 0.6171(3) 0.9837(2) 0.0530(10) Uani ? ? 1
S8a 0.2875(2) 0.1099(3) 0.9808(2) 0.0570(10) Uani ? ? 1
C1a 0.5703(7) 0.1343(9) 0.8277(7) 0.039(3) Uani ? ? 1
C1b 0.5811(7) 0.6321(9) 0.8440(7) 0.041(3) Uani ? ? 1
C2b 0.5090(7) 0.6612(9) 0.8759(7) 0.041(4) Uani ? ? 1
C2a 0.5002(7) 0.1613(9) 0.8582(7) 0.040(3) Uani ? ? 1
C3b 0.7242(7) 0.6280(10) 0.8012(7) 0.040(4) Uani ? ? 1
C3a 0.7159(7) 0.1312(9) 0.7923(6) 0.037(3) Uani ? ? 1
C4b 0.7025(7) 0.5316(9) 0.8078(7) 0.036(3) Uani ? ? 1
C4a 0.6968(7) 0.0359(9) 0.8050(7) 0.040(3) Uani ? ? 1
C5b 0.3964(7) 0.7603(9) 0.9373(7) 0.038(3) Uani ? ? 1
C5a 0.3862(7) 0.2567(9) 0.9213(7) 0.040(4) Uani ? ? 1
C6b 0.3754(7) 0.6651(8) 0.9440(7) 0.034(3) Uani ? ? 1
C6a 0.3688(7) 0.1602(8) 0.9329(7) 0.035(3) Uani ? ? 1
C7b 0.8755(8) 0.5700(10) 0.7653(7) 0.053(4) Uiso ? ? 1
C7a 0.8650(10) 0.0740(10) 0.7373(9) 0.076(5) Uiso ? ? 1
C8b 0.8361(9) 0.4830(10) 0.7241(8) 0.058(4) Uiso ? ? 1
C8a 0.8230(10) -0.0180(10) 0.7168(9) 0.073(5) Uiso ? ? 1
C9b 0.2450(10) 0.8150(10) 0.9428(8) 0.071(5) Uiso ? ? 1
C9a 0.2335(9) 0.2980(10) 0.9279(8) 0.068(4) Uiso ? ? 1
C10b 0.2286(9) 0.7240(10) 0.9973(8) 0.068(4) Uiso ? ? 1
C10a 0.2170(10) 0.2120(10) 0.9822(8) 0.069(4) Uiso ? ? 1
O 0.0010(10) 0.030(2) -0.0720(10) 0.086(7) Uiso ? ? 0.5
C21 -0.0650(10) 0.0140(10) -0.0250(10) 0.1 Uiso ? ? 1
C22 0.0710(10) 0.0220(10) -0.0410(10) 0.1 Uiso ? ? 1

loop_
_atom_type_symbol
_atom_type_scat_dispersion_real
_atom_type_scat_dispersion_imag
_atom_type_scat_source
C .002 .002 'International Tables Vol IV Table 2.3.1(1974)'
H .000 .000 'International Tables Vol IV Table 2.3.1(1974)'
S .110 .124 'International Tables Vol IV Table 2.3.1(1974)'
Br -.374 2.456 'International Tables Vol IV Table 2.3.1(1974)'
Hg -3.084 9.223 'International Tables Vol IV Table 2.3.1(1974)'

loop_
_geom_angle_atom_site_label_1
_geom_angle_atom_site_label_2
_geom_angle_atom_site_label_3
_geom_angle_site_symmetry_1
_geom_angle_site_symmetry_3
_geom_angle
_geom_angle_publ_flag
Br1 Hg Br1 . 2_556 88.59(3) yes
Br1 Hg Br2 . . 103.67(3) yes
Br1 Hg Br3 . . 108.09(3) yes
Br1 Hg Br2 2_556 . 107.41(3) yes
Br1 Hg Br3 2_556 . 107.26(3) yes
Br2 Hg Br3 . . 132.88(4) yes
Hg Br1 Hg . 2_556 91.41(3) yes
C1b S1b C3b . . 95.1(4) yes
C1a S1a C3a . . 94.9(4) yes
C1b S2b C4b . . 95.4(4) yes
C1a S2a C4a . . 94.1(4) yes
C2a S3a C5a . . 95.1(4) yes
C2b S3b C5b . . 95.0(4) yes
C2b S4b C6b . . 95.5(4) yes
C2a S4a C6a . . 94.8(3) yes
C3a S5a C7a . . 104.7(4) yes
C3b S5b C7b . . 102.3(4) yes
C4a S6a C8a . . 98.4(4) yes
C4b S6b C8b . . 101.1(4) yes
C5a S7a C9a . . 97.3(4) yes
C5b S7b C9b . . 97.8(4) yes
C6b S8b C10b . . 104.1(4) yes
C6a S8a C10a . . 104.3(4) yes
S1a C1a S2a . . 114.1(4) yes
S1a C1a C2a . . 124.0(6) yes
S2a C1a C2a . . 121.9(6) yes
S1b C1b S2b . . 115.9(4) yes
S1b C1b C2b . . 122.0(6) yes
S2b C1b C2b . . 122.1(6) yes
S3b C2b S4b . . 115.8(4) yes
S3b C2b C1b . . 121.7(6) yes
S4b C2b C1b . . 122.5(6) yes
S3a C2a S4a . . 115.1(4) yes
S3a C2a C1a . . 123.1(6) yes
S4a C2a C1a . . 121.7(6) yes
S1b C3b S5b . . 113.6(5) yes
S1b C3b C4b . . 116.1(6) yes
S5b C3b C4b . . 130.3(6) yes
S1a C3a S5a . . 115.5(5) yes
S1a C3a C4a . . 116.5(6) yes
S5a C3a C4a . . 127.9(6) yes
S2b C4b S6b . . 116.9(4) yes
S2b C4b C3b . . 116.7(6) yes
S6b C4b C3b . . 126.3(6) yes
S2a C4a S6a . . 117.5(5) yes
S2a C4a C3a . . 117.4(6) yes
S6a C4a C3a . . 124.9(6) yes
S3b C5b S7b . . 116.2(4) yes
S3b C5b C6b . . 116.6(6) yes
S7b C5b C6b . . 127.1(6) yes
S3a C5a S7a . . 117.9(4) yes
S3a C5a C6a . . 116.9(6) yes
S7a C5a C6a . . 125.1(6) yes
S4b C6b S8b . . 115.0(4) yes
S4b C6b C5b . . 116.8(6) yes
S8b C6b C5b . . 128.1(6) yes
S4a C6a S8a . . 115.1(4) yes
S4a C6a C5a . . 116.7(6) yes
S8a C6a C5a . . 128.1(6) yes
S5b C7b C8b . . 116.4(6) yes
S5a C7a C8a . . 118.0(7) yes
S6b C8b C7b . . 111.7(5) yes
S6a C8a C7a . . 113.9(6) yes
S7b C9b C10b . . 110.4(7) yes
S7a C9a C10a . . 113.5(7) yes
S8b C10b C9b . . 116.9(7) yes
S8a C10a C9a . . 116.4(7) yes

loop_
_geom_bond_atom_site_label_1
_geom_bond_atom_site_label_2
_geom_bond_site_symmetry_1
_geom_bond_site_symmetry_2
_geom_bond_distance
_geom_bond_publ_flag
Hg Br1 . . 2.7870(9) yes
Hg Br1 . . 2.7583(9) yes
Hg Br2 . . 2.4940(9) yes
Hg Br3 . . 2.4911(8) yes
S1b C1b . . 1.708(8) yes
S1b C3b . . 1.758(8) yes
S1a C1a . . 1.729(7) yes
S1a C3a . . 1.755(8) yes
S2b C1b . . 1.720(8) yes
S2b C4b . . 1.735(7) yes
S2a C1a . . 1.764(8) yes
S2a C4a . . 1.746(8) yes
S3a C2a . . 1.722(7) yes
S3a C5a . . 1.755(8) yes
S3b C2b . . 1.716(8) yes
S3b C5b . . 1.756(7) yes
S4b C2b . . 1.716(8) yes
S4b C6b . . 1.740(7) yes
S4a C2a . . 1.746(8) yes
S4a C6a . . 1.751(7) yes
S5a C3a . . 1.740(7) yes
S5a C7a . . 1.830(10) yes
S5b C3b . . 1.739(8) yes
S5b C7b . . 1.825(9) yes
S6a C4a . . 1.741(8) yes
S6a C8a . . 1.842(9) yes
S6b C4b . . 1.728(8) yes
S6b C8b . . 1.841(8) yes
S7a C5a . . 1.734(8) yes
S7a C9a . . 1.820(10) yes
S7b C5b . . 1.735(8) yes
S7b C9b . . 1.830(10) yes
S8b C6b . . 1.736(7) yes
S8b C10b . . 1.800(10) yes
S8a C6a . . 1.742(7) yes
S8a C10a . . 1.830(10) yes
C1a C2a . . 1.360(10) yes
C1b C2b . . 1.400(10) yes
C3b C4b . . 1.350(10) yes
C3a C4a . . 1.340(10) yes
C5b C6b . . 1.337(9) yes
C5a C6a . . 1.350(10) yes
C7b C8b . . 1.490(10) yes
C7a C8a . . 1.460(10) yes
C9b C10b . . 1.520(10) yes
C9a C10a . . 1.480(10) yes
